data_1562203
loop_
_publ_author_name
'Nie, Lina'
'Xiong, Wei-Wei'
'Li, Peizhou'
'Han, Jianyu'
'Zhang, Guodong'
'Yin, Shengming'
'Zhao, Yanli'
'Xu, Rong'
'Zhang, Qichun'

_publ_section_title
;
 Surfactant-thermal method to prepare two novel two-dimensional Mn--Sb--S
 compounds for photocatalytic applications
;
_journal_name_full 'Journal of Solid State Chemistry'
_journal_page_first 118
_journal_page_last 123
_journal_paper_doi 10.1016/j.jssc.2014.08.018
_journal_volume 220
_journal_year 2014
_chemical_formula_sum 'C0 H0 Mn0.5 N0 S5 Sb3'
_chemical_formula_weight 553.0190
_chemical_name_common '[Mn(tepa)Sb6S10]'
_space_group_IT_number 15
_space_group_name_Hall '-C 2yc'
_space_group_name_H-M_alt 'C 1 2/c 1'
_symmetry_cell_setting monoclinic
_symmetry_space_group_name_H-M 'C 1 2/c 1'
_atom_sites_solution_hydrogens geom
_atom_sites_solution_primary direct
_atom_sites_solution_secondary difmap
_audit_creation_method SHELXL-97
_cell_angle_alpha 90.00
_cell_angle_beta 110.455(4)
_cell_angle_gamma 90.00
_cell_formula_units_Z 8
_cell_length_a 19.5792(9)
_cell_length_b 15.3226(5)
_cell_length_c 10.7599(4)
_cell_measurement_temperature 293(2)
_cell_volume 3024.5(2)
_computing_structure_refinement 'SHELXL-97 (Sheldrick, 1997)'
_computing_structure_solution 'SHELXS-97 (Sheldrick, 1990)'
_diffrn_ambient_temperature 293(2)
_diffrn_measured_fraction_theta_full 0.988
_diffrn_measured_fraction_theta_max 0.988
_diffrn_radiation_monochromator graphite
_diffrn_radiation_source 'fine-focus sealed tube'
_diffrn_radiation_type MoK\a
_diffrn_radiation_wavelength 0.71073
_diffrn_reflns_av_R_equivalents 0.0315
_diffrn_reflns_av_sigmaI/netI 0.0478
_diffrn_reflns_limit_h_max 21
_diffrn_reflns_limit_h_min -24
_diffrn_reflns_limit_k_max 19
_diffrn_reflns_limit_k_min -14
_diffrn_reflns_limit_l_max 13
_diffrn_reflns_limit_l_min -13
_diffrn_reflns_number 7063
_diffrn_reflns_theta_full 27.00
_diffrn_reflns_theta_max 27.00
_diffrn_reflns_theta_min 3.34
_exptl_absorpt_coefficient_mu 6.356
_exptl_crystal_colour orange
_exptl_crystal_density_diffrn 2.429
_exptl_crystal_density_method 'not measured'
_exptl_crystal_description block
_exptl_crystal_F_000 1964
_exptl_crystal_size_max 5
_exptl_crystal_size_mid 3
_exptl_crystal_size_min 2
_refine_diff_density_max 4.632
_refine_diff_density_min -3.266
_refine_diff_density_rms 0.399
_refine_ls_extinction_method none
_refine_ls_goodness_of_fit_ref 1.038
_refine_ls_hydrogen_treatment mixed
_refine_ls_matrix_type full
_refine_ls_number_parameters 82
_refine_ls_number_reflns 3255
_refine_ls_number_restraints 0
_refine_ls_restrained_S_all 1.038
_refine_ls_R_factor_all 0.0743
_refine_ls_R_factor_gt 0.0611
_refine_ls_shift/su_max 0.000
_refine_ls_shift/su_mean 0.000
_refine_ls_structure_factor_coef Fsqd
_refine_ls_weighting_details 'calc w=1/[\s^2^(Fo^2^)+(0.0823P)^2^+283.5443P] where P=(Fo^2^+2Fc^2^)/3'
_refine_ls_weighting_scheme calc
_refine_ls_wR_factor_gt 0.1743
_refine_ls_wR_factor_ref 0.1874
_reflns_number_gt 2695
_reflns_number_total 3255
_reflns_threshold_expression >2sigma(I)
_cod_data_source_file JSSC-2014-220-118.cif
_cod_data_source_block 2
_cod_original_sg_symbol_H-M 'C2/c '
_cod_original_formula_sum 'C0 H0 Mn0.50 N0 S5 Sb3'
_cod_database_code 1562203

loop_
_symmetry_equiv_pos_as_xyz
'x, y, z'
'-x, y, -z+1/2'
'x+1/2, y+1/2, z'
'-x+1/2, y+1/2, -z+1/2'
'-x, -y, -z'
'x, -y, z-1/2'
'-x+1/2, -y+1/2, -z'
'x+1/2, -y+1/2, z-1/2'

loop_
_atom_site_label
_atom_site_type_symbol
_atom_site_fract_x
_atom_site_fract_y
_atom_site_fract_z
_atom_site_U_iso_or_equiv
_atom_site_adp_type
_atom_site_occupancy
_atom_site_symmetry_multiplicity
_atom_site_calc_flag
_atom_site_refinement_flags
_atom_site_disorder_assembly
_atom_site_disorder_group
Sb1 Sb 0.24610(5) 0.16146(5) 0.15428(8) 0.0177(2) Uani 1 1 d . . .
Sb2 Sb 0.24200(5) 0.41622(5) 0.17094(8) 0.0211(3) Uani 1 1 d . . .
Sb3 Sb 0.23257(6) 0.12550(6) 0.47682(9) 0.0269(3) Uani 1 1 d . . .
S4 S 0.32076(19) 0.29185(19) 0.1603(3) 0.0197(7) Uani 1 1 d . . .
S5 S 0.3269(2) 0.1101(2) 0.3760(3) 0.0248(7) Uani 1 1 d . . .
S3 S 0.32411(19) 0.0699(2) 0.0702(3) 0.0217(7) Uani 1 1 d . . .
S2 S 0.1704(2) 0.2468(2) 0.3422(4) 0.0309(8) Uani 1 1 d . . .
S1 S 0.3439(2) 0.5122(2) 0.1981(4) 0.0330(9) Uani 1 1 d . . .
Mn1 Mn 0.0303(4) 0.2375(6) 0.2761(12) 0.112(5) Uani 0.50 1 d P . .

loop_
_atom_site_aniso_label
_atom_site_aniso_U_11
_atom_site_aniso_U_22
_atom_site_aniso_U_33
_atom_site_aniso_U_23
_atom_site_aniso_U_13
_atom_site_aniso_U_12
Sb1 0.0295(5) 0.0083(4) 0.0133(4) 0.0016(3) 0.0051(4) 0.0011(3)
Sb2 0.0388(5) 0.0093(4) 0.0123(4) -0.0007(3) 0.0056(4) -0.0015(3)
Sb3 0.0543(7) 0.0120(5) 0.0146(4) 0.0017(3) 0.0124(4) -0.0034(4)
S4 0.0323(17) 0.0080(13) 0.0153(15) 0.0028(11) 0.0038(13) -0.0007(12)
S5 0.0384(19) 0.0160(15) 0.0151(15) 0.0057(12) 0.0031(14) -0.0012(13)
S3 0.0326(17) 0.0153(15) 0.0132(14) -0.0027(12) 0.0030(13) 0.0058(13)
S2 0.059(2) 0.0100(15) 0.0228(17) -0.0001(13) 0.0132(17) 0.0037(15)
S1 0.038(2) 0.0131(15) 0.037(2) 0.0074(14) -0.0017(17) -0.0037(14)
Mn1 0.070(5) 0.084(5) 0.213(11) 0.121(7) 0.087(7) 0.048(4)

loop_
_atom_type_symbol
_atom_type_description
_atom_type_scat_dispersion_real
_atom_type_scat_dispersion_imag
_atom_type_scat_source
C C 0.0033 0.0016 'International Tables Vol C Tables 4.2.6.8 and 6.1.1.4'
H H 0.0000 0.0000 'International Tables Vol C Tables 4.2.6.8 and 6.1.1.4'
N N 0.0061 0.0033 'International Tables Vol C Tables 4.2.6.8 and 6.1.1.4'
S S 0.1246 0.1234 'International Tables Vol C Tables 4.2.6.8 and 6.1.1.4'
Mn Mn 0.3368 0.7283 'International Tables Vol C Tables 4.2.6.8 and 6.1.1.4'
Sb Sb -0.5866 1.5461 'International Tables Vol C Tables 4.2.6.8 and 6.1.1.4'

loop_
_geom_angle_atom_site_label_1
_geom_angle_atom_site_label_2
_geom_angle_atom_site_label_3
_geom_angle
_geom_angle_site_symmetry_1
_geom_angle_site_symmetry_3
S4 Sb1 S3 91.90(11) . .
S4 Sb1 S5 93.38(11) . .
S3 Sb1 S5 84.48(12) . .
S1 Sb2 S3 100.50(13) . 7
S1 Sb2 S4 88.43(12) . .
S3 Sb2 S4 97.10(11) 7 .
S2 Sb3 S5 96.21(12) . .
S2 Sb3 S1 92.16(13) . 4_545
S5 Sb3 S1 87.01(13) . 4_545
Sb1 S4 Sb2 104.58(13) . .
Sb3 S5 Sb1 93.97(13) . .
Sb1 S3 Sb2 99.89(12) . 7
Sb3 S2 Mn1 112.81(19) . .
Sb2 S1 Sb3 94.37(14) . 4
Mn1 Mn1 S2 166.6(13) 2 .

loop_
_geom_bond_atom_site_label_1
_geom_bond_atom_site_label_2
_geom_bond_distance
_geom_bond_site_symmetry_2
Sb1 S4 2.463(3) .
Sb1 S3 2.467(3) .
Sb1 S5 2.485(3) .
Sb2 S1 2.412(4) .
Sb2 S3 2.471(3) 7
Sb2 S4 2.479(3) .
Sb3 S2 2.408(4) .
Sb3 S5 2.458(4) .
Sb3 S1 2.614(4) 4_545
S3 Sb2 2.471(3) 7
S2 Mn1 2.586(9) .
S1 Sb3 2.614(4) 4
Mn1 Mn1 1.122(17) 2
